data_4323108
loop_
_publ_author_name
'Yukinari Sunatsuki'
'Hiromitsu Shimada'
'Toshihiro Matsuo'
'Masaaki Nakamura'
'Fumiaki Kai'
'Naohide Matsumoto'
'Nazzareno Re'

_publ_contact_author
;
 Naohide Matsumoto, Department of Chemistry, Faculty of Science,
Kumamoto University, Kurokami 2-39-1, Kumamoto 860-8555, Japan
;
_publ_contact_author_email naohide@aster.sci.kumamoto-u.ac.jp
_publ_contact_author_fax ' +81-96-342-3390'
_publ_contact_author_phone ' +81-96-342-3390 '
_publ_section_title
;
 Synthesis, Magnetic Properties, and Incomplete Double-Cubane Structure of
 Manganese(III)-Metal(II) Complexes [Mn(MeOH)L(OH)M(bpy)]2 (M = Zn, Cu,
 Ni, and Mn; H4L = 1,2-Bis(2-hydroxybenzamido)benzene; bpy =
 2,2'-Bipyridine)
;
_journal_name_full 'Inorganic Chemistry'
_journal_page_first 5566
_journal_page_last 5574
_journal_paper_doi 10.1021/ic980543y
_journal_volume 37
_journal_year 1998
_chemical_formula_sum 'C66 H66 Mn4 N8 O16'
_space_group_IT_number 14
_symmetry_cell_setting monoclinic
_symmetry_Int_Tables_number 14
_symmetry_space_group_name_Hall '-P 2yn'
_symmetry_space_group_name_H-M 'P 1 21/n 1'
_audit_creation_date 'Tue Dec  9 18:35:10 1997'
_audit_creation_method 'from TEXRAY.INF file'
_cell_angle_alpha 90
_cell_angle_beta 110.122(10)
_cell_angle_gamma 90
_cell_formula_units_Z 2.00
_cell_length_a 12.511(2)
_cell_length_b 21.129(3)
_cell_length_c 12.811(1)
_cell_measurement_reflns_used 25
_cell_measurement_temperature 20.0
_cell_measurement_theta_max 28.83
_cell_measurement_theta_min 25.61
_cell_volume 3179.8(8)
_computing_cell_refinement 'MSC/AFC Diffractometer Control'
_computing_data_collection 'MSC/AFC Diffractometer Control'
_computing_data_reduction 'teXsan: PROCESS (MSC)'
_computing_publication_material 'teXsan: FINISH (MSC)'
_computing_structure_refinement 'teXsan: LS (MSC)'
_diffrn_ambient_temperature 20.0
_diffrn_measurement_device AFC7R
_diffrn_measurement_method 'omega/2-theta scans'
_diffrn_orient_matrix_UB_11 -0.02662
_diffrn_orient_matrix_UB_12 -0.00995
_diffrn_orient_matrix_UB_13 -0.08125
_diffrn_orient_matrix_UB_21 0.00419
_diffrn_orient_matrix_UB_22 -0.04626
_diffrn_orient_matrix_UB_23 0.01743
_diffrn_orient_matrix_UB_31 -0.08074
_diffrn_orient_matrix_UB_32 0.00088
_diffrn_orient_matrix_UB_33 -0.00246
_diffrn_radiation_monochromator graphite
_diffrn_radiation_source 'X-ray tube'
_diffrn_radiation_type MoKalpha
_diffrn_radiation_wavelength 0.7107
_diffrn_reflns_av_R_equivalents 6.68
_diffrn_reflns_limit_h_max 14
_diffrn_reflns_limit_h_min 0
_diffrn_reflns_limit_k_max 16
_diffrn_reflns_limit_k_min 0
_diffrn_reflns_limit_l_max 1
_diffrn_reflns_limit_l_min -15
_diffrn_reflns_number 6055
_diffrn_reflns_theta_max 25.0014
_diffrn_standards_decay_% 3.83
_diffrn_standards_interval_count 150
_diffrn_standards_number 3
_exptl_absorpt_coefficient_mu_cm 8.524
_exptl_absorpt_correction_T_max 0.998
_exptl_absorpt_correction_T_min 0.881
_exptl_absorpt_correction_type psi-scan
_exptl_crystal_colour brown
_exptl_crystal_density_diffrn 1.511
_exptl_crystal_description prismatic
_exptl_crystal_F_000 1492.00
_exptl_crystal_size_max 0.710
_exptl_crystal_size_mid 0.180
_exptl_crystal_size_min 0.130
_refine_diff_density_max -0.39970
_refine_diff_density_min 0.71330
_refine_ls_extinction_coef 0.00000
_refine_ls_extinction_method Zachariasen_type_2_Gaussian_isotropic
_refine_ls_goodness_of_fit_obs 2.230
_refine_ls_matrix_type full
_refine_ls_number_parameters 404
_refine_ls_number_reflns 2644
_refine_ls_number_restraints 0
_refine_ls_R_factor_obs 0.0670
_refine_ls_shift/esd_max 2.8170
_refine_ls_structure_factor_coef F
_refine_ls_weighting_scheme sigma
_refine_ls_wR_factor_obs 0.0720
_cod_data_source_file ic980543y_4.cif
_cod_data_source_block '[MnLPh(MeOH)]2[MnOH(bipy)]2_4MeOH'
_cod_original_cell_volume 3179.8(7)
_cod_original_sg_symbol_H-M 'P 21/n '
_cod_original_formula_sum 'C66 H66 N8 O16 Mn4'
_cod_database_code 4323108

loop_
_symmetry_equiv_pos_as_xyz
'   +x,   +y,   +z'
1/2-x,1/2+y,1/2-z
'   -x,   -y,   -z'
1/2+x,1/2-y,1/2+z

loop_
_atom_site_aniso_label
_atom_site_aniso_U_11
_atom_site_aniso_U_22
_atom_site_aniso_U_33
_atom_site_aniso_U_12
_atom_site_aniso_U_13
_atom_site_aniso_U_23
Mn1 0.0361(9) 0.0353(10) 0.0340(9) 0.0026(8) 0.0137(7) 0.0016(8)
Mn2 0.0382(9) 0.039(1) 0.0340(9) 0.0016(8) 0.0126(8) 0.0046(8)
O1 0.040(4) 0.033(5) 0.042(4) -0.002(3) 0.019(3) 0.005(3)
O2 0.040(4) 0.038(5) 0.034(4) 0.002(3) 0.017(3) 0.008(3)
O3 0.062(5) 0.078(6) 0.061(5) 0.001(5) 0.042(4) 0.007(5)
O4 0.095(7) 0.045(5) 0.060(6) 0.027(5) 0.013(5) 0.006(4)
O5 0.037(4) 0.026(4) 0.049(4) 0.005(3) 0.016(3) 0.005(3)
O6 0.040(4) 0.058(5) 0.050(5) 0.000(4) 0.011(4) -0.013(4)
N1 0.043(5) 0.047(6) 0.036(5) 0.011(5) 0.021(4) 0.003(5)
N2 0.044(5) 0.034(6) 0.033(5) 0.002(4) 0.005(4) -0.003(4)
N3 0.036(6) 0.083(9) 0.036(6) -0.004(5) 0.008(5) 0.002(6)
N4 0.040(6) 0.050(7) 0.052(7) -0.008(5) 0.006(5) 0.011(5)
C1 0.028(6) 0.044(7) 0.032(6) 0.002(5) -0.001(5) 0.001(5)
C2 0.043(7) 0.047(8) 0.044(7) -0.009(6) 0.006(6) 0.000(6)
C3 0.064(9) 0.038(8) 0.072(9) -0.011(7) 0.016(7) 0.012(7)
C4 0.050(8) 0.07(1) 0.074(10) -0.021(7) 0.011(7) 0.019(8)
C5 0.037(7) 0.071(9) 0.053(8) -0.009(6) 0.015(6) 0.007(7)
C6 0.038(6) 0.047(8) 0.033(6) -0.011(6) 0.007(5) -0.001(6)
C7 0.032(6) 0.059(8) 0.033(6) 0.008(6) 0.008(5) 0.004(6)
C8 0.037(6) 0.050(8) 0.042(7) 0.015(6) 0.020(5) -0.010(6)
C9 0.067(8) 0.08(1) 0.050(8) 0.011(8) 0.036(7) -0.011(7)
C10 0.10(1) 0.08(1) 0.059(9) 0.006(9) 0.041(8) -0.020(9)
C11 0.070(9) 0.059(10) 0.08(1) 0.003(8) 0.026(8) -0.036(8)
C12 0.068(9) 0.053(9) 0.053(8) 0.017(7) 0.018(7) -0.002(7)
C13 0.051(7) 0.034(7) 0.044(7) 0.014(5) 0.012(6) -0.008(6)
C14 0.044(7) 0.036(7) 0.045(7) 0.011(6) 0.008(6) 0.006(6)
C15 0.037(6) 0.049(7) 0.022(6) -0.002(5) -0.001(5) 0.006(5)
C16 0.055(8) 0.042(7) 0.068(9) 0.003(6) 0.018(7) 0.015(7)
C17 0.074(9) 0.08(1) 0.043(8) 0.004(8) 0.013(7) 0.025(7)
C18 0.057(8) 0.09(1) 0.032(7) 0.014(8) 0.015(6) 0.009(7)
C19 0.047(7) 0.063(8) 0.043(7) 0.007(6) 0.023(6) 0.001(6)
C20 0.035(6) 0.045(7) 0.028(6) 0.001(5) 0.008(5) 0.007(5)
C21 0.050(8) 0.10(1) 0.042(8) 0.004(8) 0.008(6) -0.018(8)
C22 0.067(10) 0.16(2) 0.06(1) -0.01(1) 0.033(8) -0.02(1)
C23 0.08(1) 0.20(2) 0.05(1) -0.04(1) 0.018(8) 0.02(1)
C24 0.10(1) 0.14(2) 0.07(1) -0.02(1) 0.03(1) 0.02(1)
C25 0.056(8) 0.09(1) 0.035(8) -0.028(8) 0.008(6) -0.004(8)
C26 0.035(7) 0.07(1) 0.074(10) -0.026(7) -0.005(7) 0.028(8)
C27 0.10(1) 0.06(1) 0.07(1) -0.039(10) -0.006(9) 0.019(9)
C28 0.10(1) 0.06(1) 0.14(2) -0.025(10) -0.01(1) 0.02(1)
C29 0.067(10) 0.037(10) 0.13(2) -0.002(8) 0.02(1) -0.014(9)
C30 0.057(8) 0.047(9) 0.08(1) -0.004(7) 0.011(7) -0.013(8)
C31 0.071(9) 0.08(1) 0.057(8) -0.013(8) 0.022(7) -0.034(8)

loop_
_atom_site_label
_atom_site_fract_x
_atom_site_fract_y
_atom_site_fract_z
_atom_site_U_iso_or_equiv
_atom_site_thermal_displace_type
_atom_site_calc_flag
_atom_site_calc_attached_atom
Mn1 0.2438(1) -0.02307(8) 0.0568(1) 0.0347(5) Uij ? ?
Mn2 0.0073(1) 0.04732(8) -0.0706(1) 0.0369(5) Uij ? ?
O1 0.1949(5) 0.0631(3) 0.0259(5) 0.037(2) Uij ? ?
O2 0.1830(5) -0.0326(3) 0.1747(5) 0.036(2) Uij ? ?
O3 0.3904(6) 0.0221(4) -0.1759(6) 0.062(3) Uij ? ?
O4 0.3601(7) -0.2011(4) 0.1644(6) 0.070(3) Uij ? ?
O5 0.0501(5) -0.0387(3) -0.0471(5) 0.037(2) Uij ? ?
O6 0.4081(5) 0.0092(3) 0.1816(6) 0.050(2) Uij ? ?
O7 0.111(2) 0.139(1) 0.275(2) 0.38(2) Uij ? ?
O8 0.369(2) 0.086(1) 0.564(2) 0.30(1) Uij ? ?
N1 0.3015(7) -0.0245(5) -0.0662(6) 0.040(3) Uij ? ?
N2 0.2862(7) -0.1114(4) 0.0666(7) 0.039(3) Uij ? ?
N3 0.0410(7) 0.0620(6) -0.2174(7) 0.053(3) Uij ? ?
N4 -0.0202(7) 0.1440(5) -0.0954(8) 0.050(3) Uij ? ?
C1 0.2616(8) 0.1058(5) -0.0028(8) 0.038(3) Uij ? ?
C2 0.2548(9) 0.1696(5) 0.0287(8) 0.047(4) Uij ? ?
C3 0.318(1) 0.2153(5) 0.002(1) 0.060(4) Uij ? ?
C4 0.393(1) 0.2011(7) -0.051(1) 0.067(5) Uij ? ?
C5 0.3995(9) 0.1378(6) -0.0831(9) 0.054(4) Uij ? ?
C6 0.3334(8) 0.0908(5) -0.0607(8) 0.041(3) Uij ? ?
C7 0.3417(8) 0.0259(6) -0.1053(8) 0.042(3) Uij ? ?
C8 0.3022(8) -0.0861(5) -0.1069(9) 0.042(4) Uij ? ?
C9 0.2986(10) -0.1013(6) -0.2148(10) 0.062(4) Uij ? ?
C10 0.291(1) -0.1639(7) -0.249(1) 0.078(5) Uij ? ?
C11 0.285(1) -0.2105(6) -0.179(1) 0.068(5) Uij ? ?
C12 0.2864(10) -0.1961(6) -0.0710(10) 0.058(4) Uij ? ?
C13 0.2944(9) -0.1339(5) -0.0351(9) 0.044(4) Uij ? ?
C14 0.3172(9) -0.1489(5) 0.1610(9) 0.044(4) Uij ? ?
C15 0.2985(8) -0.1228(5) 0.2601(8) 0.039(3) Uij ? ?
C16 0.3460(10) -0.1580(5) 0.358(1) 0.056(4) Uij ? ?
C17 0.335(1) -0.1385(7) 0.457(1) 0.067(5) Uij ? ?
C18 0.2776(10) -0.0838(7) 0.4611(9) 0.060(4) Uij ? ?
C19 0.2285(9) -0.0487(6) 0.3654(9) 0.049(4) Uij ? ?
C20 0.2375(8) -0.0681(5) 0.2654(8) 0.037(3) Uij ? ?
C21 0.0732(10) 0.0171(7) -0.2706(10) 0.067(5) Uij ? ?
C22 0.091(1) 0.0284(9) -0.370(1) 0.093(6) Uij ? ?
C23 0.076(1) 0.090(1) -0.409(1) 0.108(8) Uij ? ?
C24 0.044(1) 0.1361(9) -0.350(1) 0.104(7) Uij ? ?
C25 0.028(1) 0.1207(8) -0.256(1) 0.061(5) Uij ? ?
C26 -0.0078(9) 0.1669(7) -0.191(1) 0.065(5) Uij ? ?
C27 -0.029(1) 0.2291(8) -0.219(1) 0.087(6) Uij ? ?
C28 -0.063(2) 0.2676(8) -0.149(2) 0.109(7) Uij ? ?
C29 -0.073(1) 0.2451(7) -0.052(2) 0.082(6) Uij ? ?
C30 -0.054(1) 0.1817(6) -0.029(1) 0.063(5) Uij ? ?
C31 0.424(1) 0.0558(6) 0.2641(9) 0.070(5) Uij ? ?
C32 0.079(3) 0.171(2) 0.342(4) 0.33(2) Uij ? ?
C33 0.347(3) 0.121(2) 0.604(3) 0.29(2) Uij ? ?
H1 0.4753 -0.0112 0.1784 0.0559 Uij ? ?
H2 0.2060 0.1804 0.0684 0.0530 Uij ? ?
H3 0.3116 0.2579 0.0214 0.0663 Uij ? ?
H4 0.4404 0.2321 -0.0666 0.0781 Uij ? ?
H5 0.4501 0.1266 -0.1224 0.0636 Uij ? ?
H6 0.3019 -0.0690 -0.2639 0.0769 Uij ? ?
H7 0.2885 -0.1754 -0.3200 0.0829 Uij ? ?
H8 0.2771 -0.2542 -0.2004 0.0737 Uij ? ?
H9 0.2814 -0.2291 -0.0215 0.0662 Uij ? ?
H10 0.3881 -0.1956 0.3566 0.0633 Uij ? ?
H11 0.3649 -0.1623 0.5228 0.0857 Uij ? ?
H12 0.2722 -0.0686 0.5302 0.0707 Uij ? ?
H13 0.1877 -0.0105 0.3678 0.0591 Uij ? ?
H14 0.0818 -0.0252 -0.2413 0.0816 Uij ? ?
H15 0.1136 -0.0041 -0.4093 0.1076 Uij ? ?
H16 0.0890 0.0998 -0.4761 0.1050 Uij ? ?
H17 0.0359 0.1781 -0.3770 0.1211 Uij ? ?
H18 -0.0195 0.2464 -0.2827 0.1062 Uij ? ?
H19 -0.0831 0.3108 -0.1661 0.1069 Uij ? ?
H20 -0.0953 0.2718 -0.0014 0.1061 Uij ? ?
H21 -0.0648 0.1639 0.0356 0.0780 Uij ? ?
H22 0.5033 0.0594 0.3046 0.0771 Uij ? ?
H23 0.3955 0.0946 0.2293 0.0771 Uij ? ?
H24 0.3851 0.0433 0.3119 0.0829 Uij ? ?

loop_
_atom_type_symbol
_atom_type_oxidation_number
_atom_type_number_in_cell
_atom_type_scat_dispersion_real
_atom_type_scat_dispersion_imag
_atom_type_scat_source
C 0 132 0.003 0.002 'International Tables'
H 0 132 0.000 0.000 'International Tables'
N 0 16 0.006 0.003 'International Tables'
O 0 32 0.011 0.006 'International Tables'
Mn 0 8 0.337 0.728 'International Tables'

loop_
_geom_angle_atom_site_label_1
_geom_angle_atom_site_label_2
_geom_angle_atom_site_label_3
_geom_angle
_geom_angle_site_symmetry_1
_geom_angle_site_symmetry_2
_geom_angle_site_symmetry_3
_geom_angle_publ_flag
O(1) Mn(1) O(2) 94.4(3) ? ? ? yes
O(1) Mn(1) O(5) 79.8(2) ? ? ? yes
O(1) Mn(1) O(6) 90.4(3) ? ? ? yes
O(1) Mn(1) N(1) 91.6(3) ? ? ? yes
O(1) Mn(1) N(2) 172.3(3) ? ? ? yes
O(2) Mn(1) O(5) 79.7(2) ? ? ? yes
O(2) Mn(1) O(6) 89.1(3) ? ? ? yes
O(2) Mn(1) N(1) 172.9(4) ? ? ? yes
O(2) Mn(1) N(2) 91.2(3) ? ? ? yes
O(5) Mn(1) O(6) 164.5(2) ? ? ? yes
O(5) Mn(1) N(1) 97.8(3) ? ? ? yes
O(5) Mn(1) N(2) 96.1(3) ? ? ? yes
O(6) Mn(1) N(1) 94.5(3) ? ? ? yes
O(6) Mn(1) N(2) 94.8(3) ? ? ? yes
N(1) Mn(1) N(2) 82.4(4) ? ? ? yes
O(1) Mn(2) O(2) 177.9(2) ? ? ? yes
O(1) Mn(2) O(5) 82.6(2) ? ? ? yes
O(1) Mn(2) O(5) 100.7(3) ? ? ? yes
O(1) Mn(2) N(3) 88.7(3) ? ? ? yes
O(1) Mn(2) N(4) 91.4(3) ? ? ? yes
O(2) Mn(2) O(5) 98.1(2) ? ? ? yes
O(2) Mn(2) O(5) 81.3(2) ? ? ? yes
O(2) Mn(2) N(3) 89.3(3) ? ? ? yes
O(2) Mn(2) N(4) 87.7(3) ? ? ? yes
O(5) Mn(2) O(5) 86.9(3) ? ? ? yes
O(5) Mn(2) N(3) 98.8(4) ? ? ? yes
O(5) Mn(2) N(4) 173.3(3) ? ? ? yes
O(5) Mn(2) N(3) 169.7(3) ? ? ? yes
O(5) Mn(2) N(4) 97.4(3) ? ? ? yes
N(3) Mn(2) N(4) 77.9(4) ? ? ? yes
Mn(1) O(1) Mn(2) 99.8(3) ? ? ? yes
Mn(1) O(1) C(1) 120.1(6) ? ? ? yes
Mn(2) O(1) C(1) 124.4(6) ? ? ? yes
Mn(1) O(2) Mn(2) 99.7(3) ? ? ? yes
Mn(1) O(2) C(20) 121.0(6) ? ? ? yes
Mn(2) O(2) C(20) 122.3(6) ? ? ? yes
Mn(1) O(5) Mn(2) 97.8(3) ? ? ? yes
Mn(1) O(5) Mn(2) 99.3(3) ? ? ? yes
Mn(2) O(5) Mn(2) 93.1(3) ? ? ? yes
Mn(1) O(6) C(31) 127.6(7) ? ? ? yes
Mn(1) O(6) H(1) 115.8495 ? ? ? no
C(31) O(6) H(1) 116.5298 ? ? ? no
Mn(1) N(1) C(7) 125.4(8) ? ? ? yes
Mn(1) N(1) C(8) 111.5(7) ? ? ? yes
C(7) N(1) C(8) 123.0(9) ? ? ? yes
Mn(1) N(2) C(13) 111.5(7) ? ? ? yes
Mn(1) N(2) C(14) 126.7(7) ? ? ? yes
C(13) N(2) C(14) 121.5(9) ? ? ? yes
Mn(2) N(3) C(21) 123.7(10) ? ? ? yes
Mn(2) N(3) C(25) 116.0(9) ? ? ? yes
C(21) N(3) C(25) 120(1) ? ? ? yes
Mn(2) N(4) C(26) 114.8(9) ? ? ? yes
Mn(2) N(4) C(30) 124.3(9) ? ? ? yes
C(26) N(4) C(30) 120(1) ? ? ? yes
O(1) C(1) C(2) 116.8(9) ? ? ? yes
O(1) C(1) C(6) 124.3(10) ? ? ? yes
C(2) C(1) C(6) 118(1) ? ? ? yes
C(1) C(2) C(3) 120(1) ? ? ? yes
C(1) C(2) H(2) 119.5926 ? ? ? no
C(3) C(2) H(2) 120.0505 ? ? ? no
C(2) C(3) C(4) 121(1) ? ? ? yes
C(2) C(3) H(3) 120.0387 ? ? ? no
C(4) C(3) H(3) 118.3020 ? ? ? no
C(3) C(4) C(5) 118(1) ? ? ? yes
C(3) C(4) H(4) 122.4602 ? ? ? no
C(5) C(4) H(4) 119.4834 ? ? ? no
C(4) C(5) C(6) 121(1) ? ? ? yes
C(4) C(5) H(5) 119.9648 ? ? ? no
C(6) C(5) H(5) 118.4713 ? ? ? no
C(1) C(6) C(5) 119(1) ? ? ? yes
C(1) C(6) C(7) 123.7(10) ? ? ? yes
C(5) C(6) C(7) 116(1) ? ? ? yes
O(3) C(7) N(1) 123(1) ? ? ? yes
O(3) C(7) C(6) 116(1) ? ? ? yes
N(1) C(7) C(6) 119.8(9) ? ? ? yes
N(1) C(8) C(9) 125(1) ? ? ? yes
N(1) C(8) C(13) 114.6(9) ? ? ? yes
C(9) C(8) C(13) 119(1) ? ? ? yes
C(8) C(9) C(10) 120(1) ? ? ? yes
C(8) C(9) H(6) 119.9984 ? ? ? no
C(10) C(9) H(6) 119.5304 ? ? ? no
C(9) C(10) C(11) 119(1) ? ? ? yes
C(9) C(10) H(7) 122.5089 ? ? ? no
C(11) C(10) H(7) 117.9487 ? ? ? no
C(10) C(11) C(12) 120(1) ? ? ? yes
C(10) C(11) H(8) 122.0624 ? ? ? no
C(12) C(11) H(8) 117.1843 ? ? ? no
C(11) C(12) C(13) 120(1) ? ? ? yes
C(11) C(12) H(9) 120.5736 ? ? ? no
C(13) C(12) H(9) 118.9757 ? ? ? no
N(2) C(13) C(8) 114.1(9) ? ? ? yes
N(2) C(13) C(12) 126(1) ? ? ? yes
C(8) C(13) C(12) 118(1) ? ? ? yes
O(4) C(14) N(2) 122(1) ? ? ? yes
O(4) C(14) C(15) 120.4(10) ? ? ? yes
N(2) C(14) C(15) 117.2(9) ? ? ? yes
C(14) C(15) C(16) 115(1) ? ? ? yes
C(14) C(15) C(20) 127.0(9) ? ? ? yes
C(16) C(15) C(20) 117(1) ? ? ? yes
C(15) C(16) C(17) 121(1) ? ? ? yes
C(15) C(16) H(10) 119.2176 ? ? ? no
C(17) C(16) H(10) 119.5911 ? ? ? no
C(16) C(17) C(18) 120(1) ? ? ? yes
C(16) C(17) H(11) 121.7424 ? ? ? no
C(18) C(17) H(11) 118.0268 ? ? ? no
C(17) C(18) C(19) 119(1) ? ? ? yes
C(17) C(18) H(12) 121.1843 ? ? ? no
C(19) C(18) H(12) 118.9523 ? ? ? no
C(18) C(19) C(20) 120(1) ? ? ? yes
C(18) C(19) H(13) 120.0840 ? ? ? no
C(20) C(19) H(13) 119.3375 ? ? ? no
O(2) C(20) C(15) 122.5(9) ? ? ? yes
O(2) C(20) C(19) 117.0(10) ? ? ? yes
C(15) C(20) C(19) 120.5(9) ? ? ? yes
N(3) C(21) C(22) 121(1) ? ? ? yes
N(3) C(21) H(14) 118.9078 ? ? ? no
C(22) C(21) H(14) 119.1845 ? ? ? no
C(21) C(22) C(23) 116(1) ? ? ? yes
C(21) C(22) H(15) 122.3772 ? ? ? no
C(23) C(22) H(15) 120.9241 ? ? ? no
C(22) C(23) C(24) 120(1) ? ? ? yes
C(22) C(23) H(16) 119.3341 ? ? ? no
C(24) C(23) H(16) 120.4117 ? ? ? no
C(23) C(24) C(25) 118(1) ? ? ? yes
C(23) C(24) H(17) 119.4808 ? ? ? no
C(25) C(24) H(17) 121.5692 ? ? ? no
N(3) C(25) C(24) 121(1) ? ? ? yes
N(3) C(25) C(26) 115(1) ? ? ? yes
C(24) C(25) C(26) 122(1) ? ? ? yes
N(4) C(26) C(25) 115(1) ? ? ? yes
N(4) C(26) C(27) 120(1) ? ? ? yes
C(25) C(26) C(27) 124(1) ? ? ? yes
C(26) C(27) C(28) 118(1) ? ? ? yes
C(26) C(27) H(18) 122.3492 ? ? ? no
C(28) C(27) H(18) 119.4913 ? ? ? no
C(27) C(28) C(29) 121(1) ? ? ? yes
C(27) C(28) H(19) 122.4463 ? ? ? no
C(29) C(28) H(19) 115.9100 ? ? ? no
C(28) C(29) C(30) 117(1) ? ? ? yes
C(28) C(29) H(20) 122.8081 ? ? ? no
C(30) C(29) H(20) 119.6059 ? ? ? no
N(4) C(30) C(29) 121(1) ? ? ? yes
N(4) C(30) H(21) 119.0488 ? ? ? no
C(29) C(30) H(21) 119.5671 ? ? ? no
O(6) C(31) H(22) 108.6592 ? ? ? no
O(6) C(31) H(23) 108.5964 ? ? ? no
O(6) C(31) H(24) 108.6972 ? ? ? no
H(22) C(31) H(23) 110.0792 ? ? ? no
H(22) C(31) H(24) 110.1305 ? ? ? no
H(23) C(31) H(24) 110.6264 ? ? ? no

loop_
_geom_bond_atom_site_label_1
_geom_bond_atom_site_label_2
_geom_bond_distance
_geom_bond_site_symmetry_1
_geom_bond_site_symmetry_2
_geom_bond_publ_flag
Mn(1) O(1) 1.918(6) ? ? yes
Mn(1) O(2) 1.921(6) ? ? yes
Mn(1) O(5) 2.353(6) ? ? yes
Mn(1) O(6) 2.233(7) ? ? yes
Mn(1) N(1) 1.946(8) ? ? yes
Mn(1) N(2) 1.933(8) ? ? yes
Mn(2) O(1) 2.269(6) ? ? yes
Mn(2) O(2) 2.315(6) ? ? yes
Mn(2) O(5) 1.890(6) ? ? yes
Mn(2) O(5) 1.889(6) ? ? yes
Mn(2) N(3) 2.088(9) ? ? yes
Mn(2) N(4) 2.079(10) ? ? yes
O(1) C(1) 1.36(1) ? ? yes
O(2) C(20) 1.35(1) ? ? yes
O(3) C(7) 1.26(1) ? ? yes
O(4) C(14) 1.22(1) ? ? yes
O(6) C(31) 1.41(1) ? ? yes
O(6) H(1) 0.9594 ? ? no
O(7) C(32) 1.27(5) ? ? yes
O(8) C(33) 1.01(4) ? ? yes
N(1) C(7) 1.35(1) ? ? yes
N(1) C(8) 1.40(1) ? ? yes
N(2) C(13) 1.42(1) ? ? yes
N(2) C(14) 1.38(1) ? ? yes
N(3) C(21) 1.31(1) ? ? yes
N(3) C(25) 1.33(1) ? ? yes
N(4) C(26) 1.37(1) ? ? yes
N(4) C(30) 1.33(1) ? ? yes
C(1) C(2) 1.42(1) ? ? yes
C(1) C(6) 1.38(1) ? ? yes
C(2) C(3) 1.36(1) ? ? yes
C(2) H(2) 0.9473 ? ? no
C(3) C(4) 1.37(2) ? ? yes
C(3) H(3) 0.9437 ? ? no
C(4) C(5) 1.41(2) ? ? yes
C(4) H(4) 0.9471 ? ? no
C(5) C(6) 1.39(1) ? ? yes
C(5) H(5) 0.9652 ? ? no
C(6) C(7) 1.50(1) ? ? yes
C(8) C(9) 1.40(1) ? ? yes
C(8) C(13) 1.39(1) ? ? yes
C(9) C(10) 1.39(2) ? ? yes
C(9) H(6) 0.9383 ? ? no
C(10) C(11) 1.36(2) ? ? yes
C(10) H(7) 0.9274 ? ? no
C(11) C(12) 1.41(2) ? ? yes
C(11) H(8) 0.9596 ? ? no
C(12) C(13) 1.38(1) ? ? yes
C(12) H(9) 0.9602 ? ? no
C(14) C(15) 1.47(1) ? ? yes
C(15) C(16) 1.40(1) ? ? yes
C(15) C(20) 1.40(1) ? ? yes
C(16) C(17) 1.38(2) ? ? yes
C(16) H(10) 0.9575 ? ? no
C(17) C(18) 1.37(2) ? ? yes
C(17) H(11) 0.9413 ? ? no
C(18) C(19) 1.38(1) ? ? yes
C(18) H(12) 0.9656 ? ? no
C(19) C(20) 1.39(1) ? ? yes
C(19) H(13) 0.9618 ? ? no
C(21) C(22) 1.38(2) ? ? yes
C(21) H(14) 0.9605 ? ? no
C(22) C(23) 1.38(2) ? ? yes
C(22) H(15) 0.9515 ? ? no
C(23) C(24) 1.37(2) ? ? yes
C(23) H(16) 0.9559 ? ? no
C(24) C(25) 1.33(2) ? ? yes
C(24) H(17) 0.9426 ? ? no
C(25) C(26) 1.45(2) ? ? yes
C(26) C(27) 1.36(2) ? ? yes
C(27) C(28) 1.38(2) ? ? yes
C(27) H(18) 0.9377 ? ? no
C(28) C(29) 1.38(2) ? ? yes
C(28) H(19) 0.9503 ? ? no
C(29) C(30) 1.38(2) ? ? yes
C(29) H(20) 0.9702 ? ? no
C(30) H(21) 0.9672 ? ? no
C(31) H(22) 0.9493 ? ? no
C(31) H(23) 0.9436 ? ? no
C(31) H(24) 0.9430 ? ? no
